data_2108633
loop_
_publ_author_name
'Singla, Labhini'
'Yadav, Hare Ram'
'Roy Choudhury, Angshuman'

_publ_section_title
;
 Evaluation of fluorine-mediated intermolecular interactions in
 tetrafluorinated tetrahydroisoquinoline derivatives: synthesis and
 computational studies
;
_journal_coeditor_code BM5125SUP1
_journal_issue 4
_journal_name_full 'Acta Crystallographica Section B'
_journal_page_first
;
;
_journal_paper_doi 10.1107/S2052520620006873
_journal_volume 76
_journal_year 2020
_chemical_formula_moiety 'C22 H17 F4 N O'
_chemical_formula_sum 'C22 H17 F4 N O'
_chemical_formula_weight 387.36
_space_group_IT_number 14
_space_group_name_Hall '-P 2ybc'
_space_group_name_H-M_alt 'P 1 21/c 1'
_symmetry_cell_setting monoclinic
_symmetry_space_group_name_Hall '-P 2ybc'
_symmetry_space_group_name_H-M 'P 1 21/c 1'
_atom_sites_solution_hydrogens geom
_audit_creation_date 2020-03-09T09:07:24-00:00
_audit_creation_method 'WinGX routine CIF_UPDATE'
_cell_angle_alpha 90
_cell_angle_beta 112.96(2)
_cell_angle_gamma 90
_cell_formula_units_Z 4
_cell_length_a 9.445(6)
_cell_length_b 21.293(11)
_cell_length_c 9.590(6)
_cell_measurement_reflns_used 4135
_cell_measurement_temperature 100
_cell_measurement_theta_max 27.5
_cell_measurement_theta_min 3
_cell_volume 1775.9(18)
_computing_cell_refinement
;
        CrystalClear-SM Expert 2.0 r15 (Rigaku, 2011)
;
_computing_data_collection
;
        CrystalClear-SM Expert 2.0 r15 (Rigaku, 2011)
;
_computing_data_reduction
;
        CrystalClear-SM Expert 2.0 r15 (Rigaku, 2011)
;
_computing_molecular_graphics 'Olex2 (Dolomanov et al., 2009)'
_computing_publication_material 'Olex2 (Dolomanov et al., 2009)'
_computing_structure_refinement 'ShelXL (Sheldrick, 2015)'
_computing_structure_solution 'ShelXT (Sheldrick, 2015)'
_diffrn_ambient_temperature 100
_diffrn_detector_area_resol_mean 13.6612
_diffrn_measured_fraction_theta_full 0.989
_diffrn_measured_fraction_theta_max 0.989
_diffrn_measurement_device_type 'Rigaku Mercury375R (2x2 bin mode)'
_diffrn_measurement_method 'profile data from \w-scans'
_diffrn_radiation_type MoK\a
_diffrn_radiation_wavelength 0.71073
_diffrn_reflns_av_R_equivalents 0.0617
_diffrn_reflns_Laue_measured_fraction_full 0.989
_diffrn_reflns_Laue_measured_fraction_max 0.989
_diffrn_reflns_limit_h_max 11
_diffrn_reflns_limit_h_min -11
_diffrn_reflns_limit_k_max 25
_diffrn_reflns_limit_k_min -25
_diffrn_reflns_limit_l_max 10
_diffrn_reflns_limit_l_min -11
_diffrn_reflns_number 9543
_diffrn_reflns_point_group_measured_fraction_full 0.989
_diffrn_reflns_point_group_measured_fraction_max 0.989
_diffrn_reflns_theta_full 25.026
_diffrn_reflns_theta_max 25.026
_diffrn_reflns_theta_min 3.024
_exptl_absorpt_coefficient_mu 0.118
_exptl_absorpt_correction_T_max 1
_exptl_absorpt_correction_T_min 0.79
_exptl_absorpt_correction_type multi-scan
_exptl_absorpt_process_details 'Blessing 1995'
_exptl_crystal_colour 'clear light colourless'
_exptl_crystal_density_diffrn 1.449
_exptl_crystal_density_method 'not measured'
_exptl_crystal_description plate
_exptl_crystal_F_000 800
_exptl_crystal_size_max 0.2
_exptl_crystal_size_mid 0.2
_exptl_crystal_size_min 0.01
_refine_diff_density_max 0.604
_refine_diff_density_min -0.36
_refine_diff_density_rms 0.079
_refine_ls_extinction_method none
_refine_ls_goodness_of_fit_ref 1.08
_refine_ls_hydrogen_treatment constr
_refine_ls_matrix_type full
_refine_ls_number_parameters 254
_refine_ls_number_reflns 3113
_refine_ls_number_restraints 0
_refine_ls_restrained_S_all 1.08
_refine_ls_R_factor_all 0.0848
_refine_ls_R_factor_gt 0.0717
_refine_ls_shift/su_max 0
_refine_ls_shift/su_mean 0
_refine_ls_structure_factor_coef Fsqd
_refine_ls_weighting_details 'w=1/[\s^2^(Fo^2^)+(0.1384P)^2^+0.3392P] where P=(Fo^2^+2Fc^2^)/3'
_refine_ls_weighting_scheme calc
_refine_ls_wR_factor_ref 0.2162
_reflns_number_gt 2419
_reflns_number_total 3113
_reflns_threshold_expression 'I > 2\s(I)'
_cod_data_source_file bm5125sup1.cif
_cod_data_source_block 6-9
_cod_database_code 2108633

loop_
_space_group_symop_operation_xyz
'x, y, z'
'-x, y+1/2, -z+1/2'
'-x, -y, -z'
'x, -y-1/2, z-1/2'

loop_
_atom_site_label
_atom_site_fract_x
_atom_site_fract_y
_atom_site_fract_z
_atom_site_U_iso_or_equiv
_atom_site_adp_type
_atom_site_calc_flag
_atom_site_occupancy
_atom_site_disorder_assembly
_atom_site_disorder_group
_atom_site_type_symbol
C19 0.2389(3) 0.72638(11) 0.3398(3) 0.0299(6) Uani d 1 . . C
H19 0.2806 0.7533 0.2864 0.036 Uiso calc 1 . . H
C18 0.3151(3) 0.67234(12) 0.4077(3) 0.0273(6) Uani d 1 . . C
C1 0.3425(3) 0.56909(11) 0.5492(3) 0.0270(6) Uani d 1 . . C
H1 0.4531 0.5732 0.5647 0.032 Uiso calc 1 . . H
C22 0.1219(3) 0.64534(11) 0.4955(3) 0.0291(6) Uani d 1 . . C
H22 0.0794 0.6182 0.5477 0.035 Uiso calc 1 . . H
C5 0.1580(3) 0.41691(12) 0.2322(3) 0.0306(6) Uani d 1 . . C
C20 0.1007(3) 0.74069(12) 0.3508(3) 0.0326(6) Uani d 1 . . C
H20 0.045 0.7775 0.3054 0.039 Uiso calc 1 . . H
C7 0.2454(3) 0.52290(12) 0.2881(3) 0.0294(6) Uani d 1 . . C
H7 0.2672 0.5624 0.2549 0.035 Uiso calc 1 . . H
C21 0.0466(3) 0.69961(12) 0.4298(3) 0.0328(6) Uani d 1 . . C
C9 0.2384(3) 0.45655(12) 0.4871(3) 0.0293(6) Uani d 1 . . C
C16 0.5197(3) 0.64586(12) 0.8027(3) 0.0309(6) Uani d 1 . . C
H16 0.5483 0.6444 0.7182 0.037 Uiso calc 1 . . H
C6 0.1882(3) 0.47471(12) 0.1832(3) 0.0312(6) Uani d 1 . . C
H6 0.17 0.4813 0.0796 0.037 Uiso calc 1 . . H
C2 0.3783(3) 0.49289(12) 0.7516(3) 0.0314(6) Uani d 1 . . C
H2A 0.3847 0.4888 0.8567 0.038 Uiso calc 1 . . H
H2B 0.4807 0.4832 0.7513 0.038 Uiso calc 1 . . H
C4 0.1858(3) 0.40822(12) 0.3837(3) 0.0318(6) Uani d 1 . . C
H4 0.1682 0.3681 0.4173 0.038 Uiso calc 1 . . H
C3 0.2608(3) 0.44734(12) 0.6501(3) 0.0345(6) Uani d 1 . . C
H3A 0.2954 0.4038 0.6815 0.041 Uiso calc 1 . . H
H3B 0.1617 0.4537 0.6607 0.041 Uiso calc 1 . . H
C15 0.5895(3) 0.68986(13) 0.9158(3) 0.0356(7) Uani d 1 . . C
H15 0.6631 0.7188 0.9087 0.043 Uiso calc 1 . . H
C12 0.3715(3) 0.60883(13) 0.9355(3) 0.0360(7) Uani d 1 . . C
C13 0.4400(4) 0.65073(14) 1.0511(3) 0.0411(7) Uani d 1 . . C
H13 0.4132 0.6523 1.1367 0.049 Uiso calc 1 . . H
C14 0.5482(3) 0.68998(14) 1.0382(3) 0.0396(7) Uani d 1 . . C
C10 0.0588(4) 0.37515(14) -0.0185(3) 0.0444(8) Uani d 1 . . C
H10A 0.0229 0.3353 -0.0718 0.067 Uiso calc 1 . . H
H10B 0.1465 0.3906 -0.0389 0.067 Uiso calc 1 . . H
H10C -0.0246 0.4061 -0.0539 0.067 Uiso calc 1 . . H
C17 0.2605(3) 0.63054(11) 0.4850(3) 0.0263(6) Uani d 1 . . C
C11 0.4096(3) 0.60381(12) 0.8088(3) 0.0285(6) Uani d 1 . . C
C8 0.2717(3) 0.51507(12) 0.4398(3) 0.0283(6) Uani d 1 . . C
N1 0.3335(2) 0.55777(9) 0.6968(2) 0.0272(5) Uani d 1 . . N
O1 0.1045(2) 0.36568(9) 0.1400(2) 0.0363(5) Uani d 1 . . O
F3 0.45171(17) 0.65968(7) 0.39668(17) 0.0336(4) Uani d 1 . . F
F4 -0.08722(18) 0.71384(7) 0.4449(2) 0.0442(5) Uani d 1 . . F
F1 0.26065(19) 0.57040(8) 0.94415(18) 0.0446(5) Uani d 1 . . F
F2 0.6162(2) 0.73273(9) 1.15037(19) 0.0563(6) Uani d 1 . . F

loop_
_atom_site_aniso_label
_atom_site_aniso_U_11
_atom_site_aniso_U_22
_atom_site_aniso_U_33
_atom_site_aniso_U_12
_atom_site_aniso_U_13
_atom_site_aniso_U_23
C19 0.0393(15) 0.0281(13) 0.0219(13) -0.0028(11) 0.0115(11) 0.0017(10)
C18 0.0291(13) 0.0317(13) 0.0210(13) 0.0011(10) 0.0098(10) -0.0039(10)
C1 0.0306(13) 0.0272(12) 0.0243(14) 0.0025(10) 0.0119(10) 0.0007(10)
C22 0.0322(14) 0.0286(13) 0.0275(14) 0.0008(10) 0.0129(11) 0.0014(10)
C5 0.0275(13) 0.0269(13) 0.0361(16) -0.0005(10) 0.0109(11) -0.0043(11)
C20 0.0399(15) 0.0266(13) 0.0302(15) 0.0023(11) 0.0123(12) 0.0046(10)
C7 0.0343(14) 0.0266(13) 0.0272(14) 0.0004(11) 0.0121(11) -0.0011(10)
C21 0.0327(14) 0.0314(14) 0.0374(15) 0.0032(11) 0.0170(11) 0.0013(11)
C9 0.0309(13) 0.0281(13) 0.0321(15) 0.0036(11) 0.0157(11) 0.0028(10)
C16 0.0314(14) 0.0364(14) 0.0256(14) 0.0056(11) 0.0119(11) -0.0002(10)
C6 0.0358(14) 0.0284(13) 0.0295(15) -0.0012(11) 0.0128(11) -0.0001(10)
C2 0.0391(15) 0.0296(13) 0.0267(14) 0.0037(11) 0.0143(12) 0.0043(11)
C4 0.0313(13) 0.0273(13) 0.0382(16) -0.0025(11) 0.0149(12) 0.0007(11)
C3 0.0414(15) 0.0311(13) 0.0332(15) 0.0000(12) 0.0170(12) 0.0074(11)
C15 0.0365(15) 0.0386(15) 0.0283(15) 0.0025(12) 0.0089(12) -0.0032(12)
C12 0.0457(16) 0.0365(14) 0.0285(15) 0.0057(13) 0.0173(12) 0.0071(11)
C13 0.0574(19) 0.0425(16) 0.0245(15) 0.0112(14) 0.0173(13) 0.0035(11)
C14 0.0516(18) 0.0383(15) 0.0206(14) 0.0107(13) 0.0049(12) -0.0023(11)
C10 0.0498(17) 0.0356(16) 0.0372(17) 0.0035(13) 0.0054(13) -0.0069(12)
C17 0.0313(13) 0.0278(12) 0.0199(13) 0.0004(10) 0.0102(10) 0.0004(10)
C11 0.0351(13) 0.0304(13) 0.0208(13) 0.0071(11) 0.0116(11) 0.0048(10)
C8 0.0294(13) 0.0294(13) 0.0301(15) 0.0006(10) 0.0158(11) 0.0008(10)
N1 0.0346(11) 0.0251(11) 0.0244(12) 0.0018(8) 0.0142(9) 0.0030(8)
O1 0.0422(11) 0.0298(10) 0.0379(12) -0.0041(8) 0.0166(9) -0.0057(8)
F3 0.0362(9) 0.0368(9) 0.0337(9) -0.0003(6) 0.0202(7) 0.0027(6)
F4 0.0376(9) 0.0400(10) 0.0629(12) 0.0128(7) 0.0282(8) 0.0132(8)
F1 0.0589(11) 0.0449(10) 0.0422(11) 0.0034(8) 0.0328(9) 0.0085(7)
F2 0.0775(13) 0.0525(11) 0.0308(10) 0.0030(10) 0.0123(9) -0.0133(8)

loop_
_atom_type_symbol
_atom_type_description
_atom_type_scat_dispersion_real
_atom_type_scat_dispersion_imag
_atom_type_scat_source
C C 0.0033 0.0016 'International Tables Vol C Tables 4.2.6.8 and 6.1.1.4'
H H 0 0 'International Tables Vol C Tables 4.2.6.8 and 6.1.1.4'
F F 0.0171 0.0103 'International Tables Vol C Tables 4.2.6.8 and 6.1.1.4'
N N 0.0061 0.0033 'International Tables Vol C Tables 4.2.6.8 and 6.1.1.4'
O O 0.0106 0.006 'International Tables Vol C Tables 4.2.6.8 and 6.1.1.4'

loop_
_geom_angle_atom_site_label_1
_geom_angle_atom_site_label_2
_geom_angle_atom_site_label_3
_geom_angle
_geom_angle_site_symmetry_1
_geom_angle_site_symmetry_3
_geom_angle_publ_flag
C18 C19 H19 120.6 . . ?
C18 C19 C20 118.8(2) . . ?
C20 C19 H19 120.6 . . ?
C19 C18 C17 123.8(2) . . ?
F3 C18 C19 117.6(2) . . ?
F3 C18 C17 118.5(2) . . ?
C17 C1 H1 108.7 . . ?
C17 C1 C8 110.7(2) . . ?
C8 C1 H1 108.7 . . ?
N1 C1 H1 108.7 . . ?
N1 C1 C17 108.59(19) . . ?
N1 C1 C8 111.4(2) . . ?
C21 C22 H22 120.3 . . ?
C21 C22 C17 119.4(2) . . ?
C17 C22 H22 120.3 . . ?
C4 C5 C6 119.7(2) . . ?
O1 C5 C6 124.1(2) . . ?
O1 C5 C4 116.2(2) . . ?
C19 C20 H20 121.1 . . ?
C21 C20 C19 117.7(2) . . ?
C21 C20 H20 121.1 . . ?
C6 C7 H7 119 . . ?
C8 C7 H7 119 . . ?
C8 C7 C6 122.0(2) . . ?
C22 C21 C20 123.3(3) . . ?
F4 C21 C22 118.3(2) . . ?
F4 C21 C20 118.4(2) . . ?
C4 C9 C3 120.9(2) . . ?
C4 C9 C8 119.6(2) . . ?
C8 C9 C3 119.5(2) . . ?
C15 C16 H16 118.8 . . ?
C15 C16 C11 122.4(2) . . ?
C11 C16 H16 118.8 . . ?
C5 C6 C7 118.9(3) . . ?
C5 C6 H6 120.6 . . ?
C7 C6 H6 120.6 . . ?
H2A C2 H2B 108.2 . . ?
C3 C2 H2A 109.8 . . ?
C3 C2 H2B 109.8 . . ?
N1 C2 H2A 109.8 . . ?
N1 C2 H2B 109.8 . . ?
N1 C2 C3 109.6(2) . . ?
C5 C4 H4 119.3 . . ?
C9 C4 C5 121.5(2) . . ?
C9 C4 H4 119.3 . . ?
C9 C3 C2 110.8(2) . . ?
C9 C3 H3A 109.5 . . ?
C9 C3 H3B 109.5 . . ?
C2 C3 H3A 109.5 . . ?
C2 C3 H3B 109.5 . . ?
H3A C3 H3B 108.1 . . ?
C16 C15 H15 121.3 . . ?
C14 C15 C16 117.5(3) . . ?
C14 C15 H15 121.3 . . ?
C13 C12 C11 123.4(3) . . ?
F1 C12 C13 118.3(2) . . ?
F1 C12 C11 118.3(2) . . ?
C12 C13 H13 121.3 . . ?
C14 C13 C12 117.4(3) . . ?
C14 C13 H13 121.3 . . ?
C13 C14 C15 123.3(3) . . ?
C13 C14 F2 118.5(3) . . ?
F2 C14 C15 118.2(3) . . ?
H10A C10 H10B 109.5 . . ?
H10A C10 H10C 109.5 . . ?
H10B C10 H10C 109.5 . . ?
O1 C10 H10A 109.5 . . ?
O1 C10 H10B 109.5 . . ?
O1 C10 H10C 109.5 . . ?
C18 C17 C1 122.3(2) . . ?
C18 C17 C22 116.9(2) . . ?
C22 C17 C1 120.7(2) . . ?
C16 C11 C12 115.9(2) . . ?
C16 C11 N1 125.2(2) . . ?
C12 C11 N1 118.8(2) . . ?
C7 C8 C1 118.8(2) . . ?
C7 C8 C9 118.3(2) . . ?
C9 C8 C1 122.7(2) . . ?
C1 N1 C2 112.24(19) . . ?
C11 N1 C1 114.3(2) . . ?
C11 N1 C2 112.6(2) . . ?
C5 O1 C10 117.3(2) . . ?

loop_
_geom_bond_atom_site_label_1
_geom_bond_atom_site_label_2
_geom_bond_site_symmetry_2
_geom_bond_distance
_geom_bond_publ_flag
C19 H19 . 0.95 ?
C19 C18 . 1.378(4) ?
C19 C20 . 1.384(4) ?
C18 C17 . 1.380(4) ?
C18 F3 . 1.362(3) ?
C1 H1 . 1 ?
C1 C17 . 1.523(3) ?
C1 C8 . 1.524(3) ?
C1 N1 . 1.471(3) ?
C22 H22 . 0.95 ?
C22 C21 . 1.374(4) ?
C22 C17 . 1.388(4) ?
C5 C6 . 1.386(4) ?
C5 C4 . 1.385(4) ?
C5 O1 . 1.371(3) ?
C20 H20 . 0.95 ?
C20 C21 . 1.380(4) ?
C7 H7 . 0.95 ?
C7 C6 . 1.391(4) ?
C7 C8 . 1.387(4) ?
C21 F4 . 1.362(3) ?
C9 C4 . 1.380(4) ?
C9 C3 . 1.507(4) ?
C9 C8 . 1.403(4) ?
C16 H16 . 0.95 ?
C16 C15 . 1.389(4) ?
C16 C11 . 1.391(4) ?
C6 H6 . 0.95 ?
C2 H2A . 0.99 ?
C2 H2B . 0.99 ?
C2 C3 . 1.509(4) ?
C2 N1 . 1.480(3) ?
C4 H4 . 0.95 ?
C3 H3A . 0.99 ?
C3 H3B . 0.99 ?
C15 H15 . 0.95 ?
C15 C14 . 1.374(4) ?
C12 C13 . 1.373(4) ?
C12 C11 . 1.399(4) ?
C12 F1 . 1.356(3) ?
C13 H13 . 0.95 ?
C13 C14 . 1.362(5) ?
C14 F2 . 1.364(3) ?
C10 H10A . 0.98 ?
C10 H10B . 0.98 ?
C10 H10C . 0.98 ?
C10 O1 . 1.423(4) ?
C11 N1 . 1.424(3) ?

loop_
_geom_torsion_atom_site_label_1
_geom_torsion_atom_site_label_2
_geom_torsion_atom_site_label_3
_geom_torsion_atom_site_label_4
_geom_torsion
_geom_torsion_site_symmetry_1
_geom_torsion_site_symmetry_2
_geom_torsion_site_symmetry_3
_geom_torsion_site_symmetry_4
_geom_torsion_publ_flag
C19 C18 C17 C1 175.7(2) . . . . ?
C19 C18 C17 C22 -1.1(4) . . . . ?
C19 C20 C21 C22 -0.9(4) . . . . ?
C19 C20 C21 F4 178.4(2) . . . . ?
C18 C19 C20 C21 0.0(4) . . . . ?
C20 C19 C18 C17 1.0(4) . . . . ?
C20 C19 C18 F3 -179.3(2) . . . . ?
C21 C22 C17 C18 0.1(4) . . . . ?
C21 C22 C17 C1 -176.7(2) . . . . ?
C16 C15 C14 C13 -2.0(4) . . . . ?
C16 C15 C14 F2 179.7(2) . . . . ?
C16 C11 N1 C1 -18.0(3) . . . . ?
C16 C11 N1 C2 111.7(3) . . . . ?
C6 C5 C4 C9 2.1(4) . . . . ?
C6 C5 O1 C10 -8.4(4) . . . . ?
C6 C7 C8 C1 176.8(2) . . . . ?
C6 C7 C8 C9 -0.3(4) . . . . ?
C4 C5 C6 C7 -0.2(4) . . . . ?
C4 C5 O1 C10 173.1(2) . . . . ?
C4 C9 C3 C2 155.2(2) . . . . ?
C4 C9 C8 C1 -174.9(2) . . . . ?
C4 C9 C8 C7 2.1(4) . . . . ?
C3 C9 C4 C5 177.0(2) . . . . ?
C3 C9 C8 C1 5.0(4) . . . . ?
C3 C9 C8 C7 -177.9(2) . . . . ?
C3 C2 N1 C1 -67.2(3) . . . . ?
C3 C2 N1 C11 162.1(2) . . . . ?
C15 C16 C11 C12 0.7(4) . . . . ?
C15 C16 C11 N1 179.8(2) . . . . ?
C12 C13 C14 C15 0.7(4) . . . . ?
C12 C13 C14 F2 179.0(2) . . . . ?
C12 C11 N1 C1 161.2(2) . . . . ?
C12 C11 N1 C2 -69.2(3) . . . . ?
C13 C12 C11 C16 -2.1(4) . . . . ?
C13 C12 C11 N1 178.7(2) . . . . ?
C17 C1 C8 C7 47.6(3) . . . . ?
C17 C1 C8 C9 -135.4(2) . . . . ?
C17 C1 N1 C2 167.02(19) . . . . ?
C17 C1 N1 C11 -63.1(3) . . . . ?
C17 C22 C21 C20 0.9(4) . . . . ?
C17 C22 C21 F4 -178.4(2) . . . . ?
C11 C16 C15 C14 1.3(4) . . . . ?
C11 C12 C13 C14 1.5(4) . . . . ?
C8 C1 C17 C18 -96.1(3) . . . . ?
C8 C1 C17 C22 80.6(3) . . . . ?
C8 C1 N1 C2 44.9(3) . . . . ?
C8 C1 N1 C11 174.77(19) . . . . ?
C8 C7 C6 C5 -0.7(4) . . . . ?
C8 C9 C4 C5 -3.1(4) . . . . ?
C8 C9 C3 C2 -24.7(3) . . . . ?
N1 C1 C17 C18 141.4(2) . . . . ?
N1 C1 C17 C22 -42.0(3) . . . . ?
N1 C1 C8 C7 168.5(2) . . . . ?
N1 C1 C8 C9 -14.5(3) . . . . ?
N1 C2 C3 C9 54.3(3) . . . . ?
O1 C5 C6 C7 -178.6(2) . . . . ?
O1 C5 C4 C9 -179.4(2) . . . . ?
F3 C18 C17 C1 -4.0(3) . . . . ?
F3 C18 C17 C22 179.2(2) . . . . ?
F1 C12 C13 C14 -178.3(2) . . . . ?
F1 C12 C11 C16 177.7(2) . . . . ?
F1 C12 C11 N1 -1.5(4) . . . . ?

_cod_database_fobs_code 2108633
